data_1575280
loop_
_publ_author_name
'Pal, Prasanta'
'Bulgarevich, Kirill'
'Hanaki, Ryota'
'Kawabata, Kohsuke'
'Takimiya, Kazuo'

_publ_section_title
;
 Extension of the &#x3c0;-conjugated core of methylchalcogenolated
 polycyclic aromatic hydrocarbons: synthesis and characterization of
 1,4,7,10-tetrakis(methylthio)- and tetramethoxy-coronene.
;
_journal_issue 34
_journal_name_full 'Chemical science'
_journal_page_first 15368
_journal_page_last 15377
_journal_paper_doi 10.1039/d5sc03215f
_journal_volume 16
_journal_year 2025
_chemical_formula_moiety 'C28 H20 O4'
_chemical_formula_sum 'C28 H20 O4'
_chemical_formula_weight 420.44
_space_group_crystal_system monoclinic
_space_group_IT_number 14
_space_group_name_Hall '-P 2yn'
_space_group_name_H-M_alt 'P 1 21/n 1'
_atom_sites_solution_hydrogens geom
_atom_sites_solution_primary dual
_audit_creation_date 2024-10-22
_audit_creation_method
;
Olex2 1.5-ac6-020
(compiled 2024.02.14 svn.r2f8d729c for Rigaku Oxford Diffraction, GUI svn.r6966)
;
_audit_update_record
;
2025-04-25 deposited with the CCDC.	2025-07-31 downloaded from the CCDC.
;
_cell_angle_alpha 90
_cell_angle_beta 103.074(3)
_cell_angle_gamma 90
_cell_formula_units_Z 4
_cell_length_a 10.8606(3)
_cell_length_b 12.9849(4)
_cell_length_c 13.7224(4)
_cell_measurement_reflns_used 3980
_cell_measurement_temperature 100(2)
_cell_measurement_theta_max 76.5750
_cell_measurement_theta_min 4.6610
_cell_volume 1885.02(10)
_computing_cell_refinement 'CrysAlisPro 1.171.43.136a (Rigaku OD, 2024)'
_computing_data_collection 'CrysAlisPro 1.171.43.136a (Rigaku OD, 2024)'
_computing_data_reduction 'CrysAlisPro 1.171.43.136a (Rigaku OD, 2024)'
_computing_molecular_graphics 'Olex2 1.5-ac6-020 (Dolomanov et al., 2009)'
_computing_publication_material 'Olex2 1.5-ac6-020 (Dolomanov et al., 2009)'
_computing_structure_refinement 'SHELXL 2018/3 (Sheldrick, 2015)'
_computing_structure_solution 'SHELXT  (Sheldrick, 2015)'
_diffrn_ambient_temperature 100(2)
_diffrn_detector 'Hybrid Pixel Array Detector'
_diffrn_detector_area_resol_mean 10.0000
_diffrn_detector_type HyPix
_diffrn_measured_fraction_theta_full 1.000
_diffrn_measured_fraction_theta_max 0.958
_diffrn_measurement_details
;
List of Runs (angles in degrees, time in seconds):

  # Type    Start    End  Width  t~exp~   \w     \q     \k     \f   Frames
#--------------------------------------------------------------------------
  1  \w    -63.00  24.00   0.50    0.70    --  -47.91  65.00  53.00  174
  2  \w     32.00 120.00   0.50    0.70    --   47.91  65.00  53.00  176
  3  \w    -23.00  64.00   0.50    0.70    --   47.91 -65.00 -82.00  174
  4  \w    -23.00  64.00   0.50    0.70    --   47.91 -65.00 -82.00  174
  5  \w    -79.00 -25.00   0.50    3.00    --  -97.00  65.00  53.00  108
  6  \w   -169.00 -81.00   0.50    3.00    --  -97.00 -65.00 -82.00  176
  7  \w     89.00 175.00   0.50    3.00    --  104.77  65.00  53.00  172
  8  \w     33.00  75.00   0.50    3.00    --  104.77 -65.00 -82.00   84
  9  \w   -120.00 -32.00   0.50    0.70    --  -47.91 -65.00 -82.00  176
 10  \w    -24.00  27.00   0.50    0.70    --   47.91 -19.00 120.00  102
 11  \w    -24.00  27.00   0.50    0.70    --   47.91 -19.00 -90.00  102
 12  \w    -68.00 -25.00   0.50    3.00    --  -97.00  57.00   0.00   86
 13  \w   -104.00 -25.00   0.50    3.00    --  -97.00  77.00-120.00  158
 14  \w    -68.00 -25.00   0.50    3.00    --  -97.00  57.00-120.00   86
 15  \w     33.00 100.00   0.50    3.00    --  104.77 -77.00-180.00  134
 16  \w     33.00  63.00   0.50    3.00    --  104.77 -57.00  60.00   60
 17  \w     92.00 175.00   0.50    3.00    --  104.77  57.00 -30.00  166
 18  \w     33.00  63.00   0.50    3.00    --  104.77 -57.00 -30.00   60
 19  \w     97.00 175.00   0.50    3.00    --  104.77  37.00 -60.00  156
 20  \w     97.00 175.00   0.50    3.00    --  104.77  37.00   0.00  156
 21  \w     33.00  63.00   0.50    3.00    --  104.77 -57.00 120.00   60
 22  \w     33.00 100.00   0.50    3.00    --  104.77 -77.00 -60.00  134
 23  \w     33.00  63.00   0.50    3.00    --  104.77 -57.00 150.00   60
 24  \w     35.00  72.00   0.50    0.70    --   47.91  57.00-180.00   74
;
_diffrn_measurement_device 'four-circle diffractometer'
_diffrn_measurement_device_type 'ROD, Synergy Custom DW system, HyPix'
_diffrn_measurement_method '\w scans'
_diffrn_orient_matrix_type 'CrysAlisPro convention (1999,Acta A55,543-557)'
_diffrn_orient_matrix_UB_11 0.0279121000
_diffrn_orient_matrix_UB_12 0.0861641000
_diffrn_orient_matrix_UB_13 0.0791218000
_diffrn_orient_matrix_UB_21 -0.1267526000
_diffrn_orient_matrix_UB_22 -0.0219480000
_diffrn_orient_matrix_UB_23 0.0285206000
_diffrn_orient_matrix_UB_31 0.0659310000
_diffrn_orient_matrix_UB_32 -0.0785584000
_diffrn_orient_matrix_UB_33 0.0788380000
_diffrn_radiation_monochromator mirror
_diffrn_radiation_probe x-ray
_diffrn_radiation_type 'Cu K\a'
_diffrn_radiation_wavelength 1.54184
_diffrn_reflns_av_R_equivalents 0.0630
_diffrn_reflns_av_unetI/netI 0.0476
_diffrn_reflns_Laue_measured_fraction_full 1.000
_diffrn_reflns_Laue_measured_fraction_max 0.958
_diffrn_reflns_limit_h_max 13
_diffrn_reflns_limit_h_min -13
_diffrn_reflns_limit_k_max 12
_diffrn_reflns_limit_k_min -16
_diffrn_reflns_limit_l_max 16
_diffrn_reflns_limit_l_min -17
_diffrn_reflns_number 20299
_diffrn_reflns_point_group_measured_fraction_full 1.000
_diffrn_reflns_point_group_measured_fraction_max 0.958
_diffrn_reflns_theta_full 67.684
_diffrn_reflns_theta_max 77.518
_diffrn_reflns_theta_min 4.707
_diffrn_source 'Rotating-anode X-ray tube'
_diffrn_source_type 'Rigaku (Cu) X-ray Source'
_exptl_absorpt_coefficient_mu 0.795
_exptl_absorpt_correction_T_max 1.00000
_exptl_absorpt_correction_T_min 0.61952
_exptl_absorpt_correction_type multi-scan
_exptl_absorpt_process_details
;
CrysAlisPro 1.171.43.136a (Rigaku Oxford Diffraction, 2024)
Empirical absorption correction using spherical harmonics,
implemented in SCALE3 ABSPACK scaling algorithm.
;
_exptl_crystal_colour yellow
_exptl_crystal_colour_primary yellow
_exptl_crystal_density_diffrn 1.481
_exptl_crystal_description block
_exptl_crystal_F_000 880
_refine_diff_density_max 0.230
_refine_diff_density_min -0.255
_refine_diff_density_rms 0.055
_refine_ls_extinction_method none
_refine_ls_goodness_of_fit_ref 1.079
_refine_ls_hydrogen_treatment constr
_refine_ls_matrix_type full
_refine_ls_number_parameters 293
_refine_ls_number_reflns 3856
_refine_ls_number_restraints 0
_refine_ls_restrained_S_all 1.079
_refine_ls_R_factor_all 0.0900
_refine_ls_R_factor_gt 0.0606
_refine_ls_shift/su_max 0.000
_refine_ls_shift/su_mean 0.000
_refine_ls_structure_factor_coef Fsqd
_refine_ls_weighting_details 'w=1/[\s^2^(Fo^2^)+(0.0671P)^2^+0.7642P] where P=(Fo^2^+2Fc^2^)/3'
_refine_ls_weighting_scheme calc
_refine_ls_wR_factor_gt 0.1402
_refine_ls_wR_factor_ref 0.1535
_reflns_Friedel_coverage 0.000
_reflns_number_gt 2731
_reflns_number_total 3856
_reflns_threshold_expression 'I > 2\s(I)'
_cod_data_source_file d5sc03215f2.cif
_cod_data_source_block 241022_mo-coronene_block_100k_auto
_cod_depositor_comments 'Adding full bibliography for 1575279--1575293.cif.'
_cod_database_code 1575280
_shelx_shelxl_version_number 2018/3
_chemical_oxdiff_formula CHO
_shelx_space_group_comment
;
The symmetry employed for this shelxl refinement is uniquely defined
by the following loop, which should always be used as a source of
symmetry information in preference to the above space-group names.
They are only intended as comments.
;
_olex2_refinement_description
;
1. Fixed Uiso
 At 1.2 times of:
  All C(H) groups
 At 1.5 times of:
  All C(H,H,H) groups
2.a Aromatic/amide H refined with riding coordinates:
 C24(H24), C23(H23), C12(H12), C10(H10), C7(H7), C20(H20), C6(H6), C18(H18)
2.b Idealised Me refined as rotating group:
 C28(H28A,H28B,H28C), C32(H32A,H32B,H32C), C30(H30A,H30B,H30C), C26(H26A,H26B,
 H26C)
;
_olex2_submission_special_instructions 'No special instructions were received'
_oxdiff_exptl_absorpt_empirical_details
;
Empirical correction (ABSPACK) includes:
- Absorption correction using spherical harmonics
- Frame scaling
;
_oxdiff_exptl_absorpt_empirical_full_max 1.528
_oxdiff_exptl_absorpt_empirical_full_min 0.515

loop_
_space_group_symop_operation_xyz
'x, y, z'
'-x+1/2, y+1/2, -z+1/2'
'-x, -y, -z'
'x-1/2, -y-1/2, z-1/2'

loop_
_atom_site_label
_atom_site_type_symbol
_atom_site_fract_x
_atom_site_fract_y
_atom_site_fract_z
_atom_site_U_iso_or_equiv
_atom_site_adp_type
_atom_site_occupancy
_atom_site_site_symmetry_order
_atom_site_calc_flag
_atom_site_refinement_flags_posn
_atom_site_refinement_flags_adp
_atom_site_refinement_flags_occupancy
_atom_site_disorder_assembly
_atom_site_disorder_group
O29 O 0.07968(14) 0.45804(12) 0.27356(12) 0.0252(4) Uani 1 1 d . . . . .
O31 O 0.74476(14) 0.34919(12) 0.29168(12) 0.0246(4) Uani 1 1 d . . . . .
O27 O 0.25015(15) 0.89341(12) 0.55832(12) 0.0263(4) Uani 1 1 d . . . . .
O25 O 0.91593(14) 0.78734(12) 0.56935(12) 0.0270(4) Uani 1 1 d . . . . .
C4 C 0.4031(2) 0.68399(16) 0.45310(16) 0.0205(5) Uani 1 1 d . . . . .
C15 C 0.6286(2) 0.64608(17) 0.46115(16) 0.0200(5) Uani 1 1 d . . . . .
C3 C 0.3678(2) 0.59509(17) 0.39265(16) 0.0200(5) Uani 1 1 d . . . . .
C14 C 0.6876(2) 0.49403(17) 0.37458(16) 0.0206(5) Uani 1 1 d . . . . .
C24 C 0.8504(2) 0.60677(18) 0.46730(16) 0.0226(5) Uani 1 1 d . . . . .
H24 H 0.937425 0.622986 0.490480 0.027 Uiso 1 1 calc R U . . .
C16 C 0.7575(2) 0.67203(17) 0.49327(16) 0.0205(5) Uani 1 1 d . . . . .
C5 C 0.3085(2) 0.74716(17) 0.47784(16) 0.0218(5) Uani 1 1 d . . . . .
C1 C 0.5935(2) 0.55624(17) 0.40104(16) 0.0206(5) Uani 1 1 d . . . . .
C22 C 0.5336(2) 0.70884(17) 0.48745(15) 0.0204(5) Uani 1 1 d . . . . .
C13 C 0.6480(2) 0.40597(17) 0.31362(16) 0.0213(5) Uani 1 1 d . . . . .
C11 C 0.4276(2) 0.44374(17) 0.30643(16) 0.0208(5) Uani 1 1 d . . . . .
C9 C 0.2068(2) 0.47877(17) 0.29925(16) 0.0211(5) Uani 1 1 d . . . . .
C21 C 0.3481(2) 0.83637(17) 0.53820(17) 0.0229(5) Uani 1 1 d . . . . .
C2 C 0.4629(2) 0.53104(16) 0.36727(16) 0.0197(5) Uani 1 1 d . . . . .
C8 C 0.2385(2) 0.56973(16) 0.35791(16) 0.0211(5) Uani 1 1 d . . . . .
C19 C 0.5692(2) 0.79774(17) 0.54622(16) 0.0212(5) Uani 1 1 d . . . . .
C23 C 0.8166(2) 0.52144(17) 0.40975(16) 0.0220(5) Uani 1 1 d . . . . .
H23 H 0.880390 0.479548 0.392857 0.026 Uiso 1 1 calc R U . . .
C12 C 0.5229(2) 0.38191(18) 0.27967(16) 0.0230(5) Uani 1 1 d . . . . .
H12 H 0.499610 0.323478 0.237910 0.028 Uiso 1 1 calc R U . . .
C10 C 0.2973(2) 0.41888(17) 0.27289(16) 0.0213(5) Uani 1 1 d . . . . .
H10 H 0.273057 0.360106 0.231802 0.026 Uiso 1 1 calc R U . . .
C7 C 0.1460(2) 0.63547(17) 0.38384(17) 0.0225(5) Uani 1 1 d . . . . .
H7 H 0.058977 0.619789 0.359972 0.027 Uiso 1 1 calc R U . . .
C20 C 0.4735(2) 0.86054(17) 0.57184(16) 0.0231(5) Uani 1 1 d . . . . .
H20 H 0.496765 0.919677 0.612600 0.028 Uiso 1 1 calc R U . . .
C6 C 0.1796(2) 0.72047(17) 0.44221(17) 0.0231(5) Uani 1 1 d . . . . .
H6 H 0.115790 0.762297 0.459183 0.028 Uiso 1 1 calc R U . . .
C17 C 0.7894(2) 0.76495(18) 0.54908(16) 0.0217(5) Uani 1 1 d . . . . .
C18 C 0.6992(2) 0.82457(17) 0.57699(16) 0.0228(5) Uani 1 1 d . . . . .
H18 H 0.723529 0.884042 0.617039 0.027 Uiso 1 1 calc R U . . .
C28 C 0.2822(2) 0.98453(18) 0.61609(19) 0.0282(5) Uani 1 1 d . . . . .
H28A H 0.328205 1.031558 0.581159 0.042 Uiso 1 1 calc R U . . .
H28B H 0.335673 0.966690 0.681490 0.042 Uiso 1 1 calc R U . . .
H28C H 0.204877 1.018086 0.625399 0.042 Uiso 1 1 calc R U . . .
C32 C 0.7102(2) 0.26162(18) 0.22951(19) 0.0283(5) Uani 1 1 d . . . . .
H32A H 0.660614 0.283615 0.164020 0.043 Uiso 1 1 calc R U . . .
H32B H 0.659551 0.214806 0.260579 0.043 Uiso 1 1 calc R U . . .
H32C H 0.786676 0.226024 0.221025 0.043 Uiso 1 1 calc R U . . .
C30 C 0.0430(2) 0.36493(18) 0.21948(18) 0.0261(5) Uani 1 1 d . . . . .
H30A H 0.059378 0.370850 0.152357 0.039 Uiso 1 1 calc R U . . .
H30B H -0.047382 0.352735 0.214069 0.039 Uiso 1 1 calc R U . . .
H30C H 0.091696 0.307267 0.254890 0.039 Uiso 1 1 calc R U . . .
C26 C 0.9561(2) 0.8808(2) 0.6221(2) 0.0333(6) Uani 1 1 d . . . . .
H26A H 0.910973 0.939131 0.585056 0.050 Uiso 1 1 calc R U . . .
H26B H 1.047265 0.889695 0.628752 0.050 Uiso 1 1 calc R U . . .
H26C H 0.937739 0.877602 0.688768 0.050 Uiso 1 1 calc R U . . .

loop_
_atom_site_aniso_label
_atom_site_aniso_U_11
_atom_site_aniso_U_22
_atom_site_aniso_U_33
_atom_site_aniso_U_23
_atom_site_aniso_U_13
_atom_site_aniso_U_12
O29 0.0181(8) 0.0274(8) 0.0299(9) -0.0072(7) 0.0049(6) -0.0025(6)
O31 0.0204(8) 0.0260(8) 0.0290(9) -0.0046(7) 0.0087(6) 0.0022(6)
O27 0.0218(8) 0.0251(8) 0.0334(9) -0.0069(7) 0.0089(7) 0.0011(6)
O25 0.0175(8) 0.0326(9) 0.0306(9) -0.0086(7) 0.0048(6) -0.0053(6)
C4 0.0205(11) 0.0215(11) 0.0197(11) 0.0020(9) 0.0050(8) 0.0006(8)
C15 0.0183(10) 0.0226(11) 0.0195(10) 0.0028(9) 0.0050(8) 0.0000(8)
C3 0.0212(11) 0.0219(11) 0.0184(10) 0.0043(9) 0.0077(8) 0.0001(8)
C14 0.0190(11) 0.0253(11) 0.0178(10) 0.0027(9) 0.0048(8) 0.0006(8)
C24 0.0170(10) 0.0297(12) 0.0206(11) 0.0028(9) 0.0029(8) -0.0008(9)
C16 0.0193(10) 0.0256(11) 0.0175(10) 0.0026(9) 0.0059(8) -0.0008(9)
C5 0.0215(11) 0.0246(11) 0.0202(11) 0.0028(9) 0.0064(8) 0.0007(9)
C1 0.0189(11) 0.0243(11) 0.0193(10) 0.0036(9) 0.0059(8) 0.0014(8)
C22 0.0213(11) 0.0242(11) 0.0163(10) 0.0038(9) 0.0057(8) 0.0002(9)
C13 0.0223(11) 0.0226(11) 0.0216(11) 0.0033(9) 0.0107(8) 0.0050(9)
C11 0.0221(11) 0.0232(11) 0.0177(10) 0.0014(9) 0.0061(8) -0.0017(9)
C9 0.0177(10) 0.0260(11) 0.0192(11) 0.0019(9) 0.0033(8) -0.0006(8)
C21 0.0234(11) 0.0234(11) 0.0243(11) 0.0017(9) 0.0102(9) 0.0017(9)
C2 0.0199(11) 0.0219(11) 0.0176(10) 0.0038(9) 0.0048(8) 0.0011(8)
C8 0.0211(11) 0.0231(11) 0.0198(11) 0.0022(9) 0.0060(8) 0.0007(8)
C19 0.0209(11) 0.0237(11) 0.0197(11) 0.0031(9) 0.0057(8) 0.0003(9)
C23 0.0188(11) 0.0278(12) 0.0206(11) 0.0020(9) 0.0068(9) 0.0037(9)
C12 0.0250(11) 0.0250(11) 0.0194(11) -0.0004(9) 0.0059(9) 0.0011(9)
C10 0.0229(11) 0.0214(11) 0.0194(11) 0.0009(9) 0.0044(8) -0.0011(9)
C7 0.0190(10) 0.0257(11) 0.0238(11) 0.0034(10) 0.0065(8) 0.0002(9)
C20 0.0244(12) 0.0226(11) 0.0227(11) -0.0021(9) 0.0063(9) -0.0015(9)
C6 0.0187(11) 0.0270(12) 0.0244(11) 0.0030(9) 0.0064(9) 0.0027(9)
C17 0.0173(10) 0.0298(12) 0.0173(10) 0.0025(9) 0.0027(8) -0.0025(9)
C18 0.0239(12) 0.0236(12) 0.0205(11) -0.0012(9) 0.0043(9) -0.0019(9)
C28 0.0264(12) 0.0264(12) 0.0332(13) -0.0038(10) 0.0097(10) 0.0009(10)
C32 0.0264(12) 0.0269(12) 0.0332(13) -0.0043(10) 0.0097(10) 0.0012(10)
C30 0.0209(11) 0.0253(12) 0.0303(12) -0.0049(10) 0.0022(9) -0.0030(9)
C26 0.0260(13) 0.0351(14) 0.0383(14) -0.0115(12) 0.0064(10) -0.0071(10)

loop_
_atom_type_symbol
_atom_type_description
_atom_type_scat_dispersion_real
_atom_type_scat_dispersion_imag
_atom_type_scat_source
C C 0.0181 0.0091 'International Tables Vol C Tables 4.2.6.8 and 6.1.1.4'
H H 0.0000 0.0000 'International Tables Vol C Tables 4.2.6.8 and 6.1.1.4'
O O 0.0492 0.0322 'International Tables Vol C Tables 4.2.6.8 and 6.1.1.4'

loop_
_citation_id
_citation_doi
_citation_year
1 10.1039/D5SC03215F 2025

loop_
_geom_angle_atom_site_label_1
_geom_angle_atom_site_label_2
_geom_angle_atom_site_label_3
_geom_angle
_geom_angle_site_symmetry_1
_geom_angle_site_symmetry_3
_geom_angle_publ_flag
C9 O29 C30 116.49(17) . . ?
C13 O31 C32 116.78(17) . . ?
C21 O27 C28 117.19(18) . . ?
C17 O25 C26 117.40(18) . . ?
C3 C4 C22 119.5(2) . . ?
C5 C4 C3 119.7(2) . . ?
C5 C4 C22 120.7(2) . . ?
C16 C15 C1 119.43(19) . . ?
C16 C15 C22 120.6(2) . . ?
C22 C15 C1 119.97(19) . . ?
C4 C3 C2 120.0(2) . . ?
C8 C3 C4 120.1(2) . . ?
C8 C3 C2 119.9(2) . . ?
C1 C14 C13 118.00(19) . . ?
C1 C14 C23 119.0(2) . . ?
C23 C14 C13 123.0(2) . . ?
C23 C24 C16 121.1(2) . . ?
C15 C16 C24 119.3(2) . . ?
C15 C16 C17 118.2(2) . . ?
C24 C16 C17 122.5(2) . . ?
C4 C5 C21 117.9(2) . . ?
C4 C5 C6 119.3(2) . . ?
C6 C5 C21 122.8(2) . . ?
C14 C1 C15 120.06(19) . . ?
C14 C1 C2 120.6(2) . . ?
C2 C1 C15 119.34(19) . . ?
C15 C22 C4 120.7(2) . . ?
C19 C22 C4 119.8(2) . . ?
C19 C22 C15 119.5(2) . . ?
O31 C13 C14 114.52(19) . . ?
C12 C13 O31 123.6(2) . . ?
C12 C13 C14 121.9(2) . . ?
C2 C11 C12 119.4(2) . . ?
C2 C11 C10 119.4(2) . . ?
C12 C11 C10 121.1(2) . . ?
O29 C9 C8 114.05(19) . . ?
C10 C9 O29 124.3(2) . . ?
C10 C9 C8 121.7(2) . . ?
O27 C21 C5 114.03(19) . . ?
C20 C21 O27 124.3(2) . . ?
C20 C21 C5 121.7(2) . . ?
C1 C2 C3 120.5(2) . . ?
C11 C2 C3 119.85(19) . . ?
C11 C2 C1 119.6(2) . . ?
C3 C8 C9 118.5(2) . . ?
C3 C8 C7 118.6(2) . . ?
C7 C8 C9 122.9(2) . . ?
C22 C19 C20 119.2(2) . . ?
C22 C19 C18 119.7(2) . . ?
C18 C19 C20 121.1(2) . . ?
C24 C23 C14 121.1(2) . . ?
C13 C12 C11 120.5(2) . . ?
C9 C10 C11 120.5(2) . . ?
C6 C7 C8 121.5(2) . . ?
C21 C20 C19 120.6(2) . . ?
C7 C6 C5 120.8(2) . . ?
O25 C17 C16 113.48(19) . . ?
C18 C17 O25 124.8(2) . . ?
C18 C17 C16 121.7(2) . . ?
C17 C18 C19 120.2(2) . . ?

loop_
_geom_bond_atom_site_label_1
_geom_bond_atom_site_label_2
_geom_bond_distance
_geom_bond_site_symmetry_2
_geom_bond_publ_flag
O29 C9 1.372(3) . ?
O29 C30 1.428(3) . ?
O31 C13 1.372(2) . ?
O31 C32 1.420(3) . ?
O27 C21 1.374(3) . ?
O27 C28 1.423(3) . ?
O25 C17 1.370(3) . ?
O25 C26 1.430(3) . ?
C4 C3 1.423(3) . ?
C4 C5 1.415(3) . ?
C4 C22 1.426(3) . ?
C15 C16 1.410(3) . ?
C15 C1 1.430(3) . ?
C15 C22 1.424(3) . ?
C3 C2 1.430(3) . ?
C3 C8 1.415(3) . ?
C14 C1 1.413(3) . ?
C14 C13 1.425(3) . ?
C14 C23 1.420(3) . ?
C24 C16 1.423(3) . ?
C24 C23 1.362(3) . ?
C16 C17 1.429(3) . ?
C5 C21 1.432(3) . ?
C5 C6 1.417(3) . ?
C1 C2 1.427(3) . ?
C22 C19 1.411(3) . ?
C13 C12 1.368(3) . ?
C11 C2 1.409(3) . ?
C11 C12 1.422(3) . ?
C11 C10 1.423(3) . ?
C9 C8 1.427(3) . ?
C9 C10 1.364(3) . ?
C21 C20 1.372(3) . ?
C8 C7 1.423(3) . ?
C19 C20 1.427(3) . ?
C19 C18 1.423(3) . ?
C7 C6 1.364(3) . ?
C17 C18 1.370(3) . ?
